data_2228782
loop_
_publ_author_name
'Bassin, Jatinder P.'
'Shah, Virender P.'
'Martin, Lee'
'Clegg, William'
'Harrington, Ross W.'

_publ_section_title
;
 (<i>Z</i>)-3-Chloromethylidene-5,6-dimethoxy-2-methyl-2,3-dihydro-1,2-benzothiazole
 1,1-dioxide
;
_journal_coeditor_code JH2234
_journal_issue 1
_journal_name_full 'Acta Crystallographica Section E'
_journal_page_first o12
_journal_paper_doi 10.1107/S1600536810049561
_journal_volume 67
_journal_year 2011
_chemical_formula_iupac 'C11 H12 Cl N O4 S'
_chemical_formula_moiety 'C11 H12 Cl N O4 S'
_chemical_formula_sum 'C11 H12 Cl N O4 S'
_chemical_formula_weight 289.73
_chemical_name_systematic
;
(<i>Z</i>)-3-Chloromethylidene-5,6-dimethoxy-2-methyl-2,3-
dihydro-1,2-benzothiazole 1,1-dioxide
;
_space_group_IT_number 2
_symmetry_cell_setting triclinic
_symmetry_space_group_name_Hall '-P 1'
_symmetry_space_group_name_H-M 'P -1'
_atom_sites_solution_hydrogens geom
_atom_sites_solution_primary direct
_atom_sites_solution_secondary difmap
_audit_creation_method SHELXL-97
_cell_angle_alpha 88.875(11)
_cell_angle_beta 86.293(10)
_cell_angle_gamma 84.176(11)
_cell_formula_units_Z 2
_cell_length_a 7.578(5)
_cell_length_b 7.904(6)
_cell_length_c 10.002(7)
_cell_measurement_reflns_used 974
_cell_measurement_temperature 120(2)
_cell_measurement_theta_max 24.46
_cell_measurement_theta_min 2.64
_cell_volume 594.7(7)
_computing_cell_refinement 'SAINT (Bruker, 2004)'
_computing_data_collection 'APEX2 (Bruker, 2004)'
_computing_data_reduction 'SAINT (Bruker, 2004)'
_computing_molecular_graphics 'SHELXTL (Sheldrick, 2008)'
_computing_publication_material 'SHELXTL (Sheldrick, 2008) and local programs'
_computing_structure_refinement 'SHELXTL (Sheldrick, 2008)'
_computing_structure_solution 'SHELXTL (Sheldrick, 2008)'
_diffrn_ambient_temperature 120(2)
_diffrn_measured_fraction_theta_full 0.992
_diffrn_measured_fraction_theta_max 0.992
_diffrn_measurement_device_type 'Bruker APEXII CCD'
_diffrn_measurement_method 'thin-slice \w'
_diffrn_radiation_monochromator 'silicon 111'
_diffrn_radiation_source 'Daresbury SRS station 9.8'
_diffrn_radiation_type synchrotron
_diffrn_radiation_wavelength 0.6937
_diffrn_reflns_av_R_equivalents 0.0384
_diffrn_reflns_av_sigmaI/netI 0.1080
_diffrn_reflns_limit_h_max 9
_diffrn_reflns_limit_h_min -9
_diffrn_reflns_limit_k_max 9
_diffrn_reflns_limit_k_min -9
_diffrn_reflns_limit_l_max 12
_diffrn_reflns_limit_l_min -12
_diffrn_reflns_number 4651
_diffrn_reflns_theta_full 25.00
_diffrn_reflns_theta_max 25.00
_diffrn_reflns_theta_min 1.99
_diffrn_standards_decay_% 5
_diffrn_standards_number 0
_exptl_absorpt_coefficient_mu 0.502
_exptl_absorpt_correction_T_max 0.990
_exptl_absorpt_correction_T_min 0.905
_exptl_absorpt_correction_type multi-scan
_exptl_absorpt_process_details '(SADABS; Sheldrick, 2002)'
_exptl_crystal_colour colourless
_exptl_crystal_density_diffrn 1.618
_exptl_crystal_density_method 'not measured'
_exptl_crystal_description needle
_exptl_crystal_F_000 300
_exptl_crystal_size_max 0.20
_exptl_crystal_size_mid 0.04
_exptl_crystal_size_min 0.01
_refine_diff_density_max 1.289
_refine_diff_density_min -0.434
_refine_ls_extinction_coef 0.084(15)
_refine_ls_extinction_expression Fc^*^=kFc[1+0.001xFc^2^\l^3^/sin(2\q)]^-1/4^
_refine_ls_extinction_method 'SHELXTL (Sheldrick, 2008)'
_refine_ls_goodness_of_fit_ref 1.024
_refine_ls_hydrogen_treatment constr
_refine_ls_matrix_type full
_refine_ls_number_parameters 167
_refine_ls_number_reflns 2237
_refine_ls_number_restraints 0
_refine_ls_restrained_S_all 1.024
_refine_ls_R_factor_all 0.0895
_refine_ls_R_factor_gt 0.0652
_refine_ls_shift/su_max 0.000
_refine_ls_shift/su_mean 0.000
_refine_ls_structure_factor_coef Fsqd
_refine_ls_weighting_details 'calc w=1/[\s^2^(Fo^2^)+(0.0319P)^2^+1.6618P] where P=(Fo^2^+2Fc^2^)/3'
_refine_ls_weighting_scheme calc
_refine_ls_wR_factor_gt 0.1599
_refine_ls_wR_factor_ref 0.1766
_reflns_number_gt 1671
_reflns_number_total 2237
_reflns_threshold_expression I>2\s(I)
_cod_data_source_file jh2234.cif
_cod_data_source_block I
_cod_database_code 2228782
_cod_database_fobs_code 2228782

loop_
_symmetry_equiv_pos_as_xyz
'x, y, z'
'-x, -y, -z'

loop_
_atom_site_type_symbol
_atom_site_label
_atom_site_fract_x
_atom_site_fract_y
_atom_site_fract_z
_atom_site_U_iso_or_equiv
_atom_site_adp_type
_atom_site_calc_flag
_atom_site_refinement_flags
_atom_site_occupancy
_atom_site_disorder_assembly
_atom_site_disorder_group
S S1 0.20714(16) 0.29186(15) 0.38990(10) 0.0286(4) Uani d . 1 . .
Cl Cl1 0.72928(18) 0.01424(17) 0.14119(11) 0.0402(4) Uani d . 1 . .
N N1 0.3721(5) 0.2029(5) 0.2891(3) 0.0315(9) Uani d . 1 . .
C C1 0.3515(8) 0.2190(8) 0.1449(4) 0.0441(14) Uani d . 1 . .
H H1A 0.4303 0.3002 0.1058 0.066 Uiso calc R 1 . .
H H1B 0.2279 0.2595 0.1290 0.066 Uiso calc R 1 . .
H H1C 0.3823 0.1079 0.1031 0.066 Uiso calc R 1 . .
C C2 0.5330(6) 0.1725(6) 0.3483(4) 0.0277(10) Uani d . 1 . .
C C3 0.6901(7) 0.0988(6) 0.2982(4) 0.0353(12) Uani d . 1 . .
H H3 0.7873 0.0931 0.3541 0.042 Uiso calc R 1 . .
C C4 0.5098(6) 0.2358(5) 0.4871(4) 0.0255(10) Uani d . 1 . .
C C5 0.6343(6) 0.2194(6) 0.5848(4) 0.0270(10) Uani d . 1 . .
H H5 0.7509 0.1660 0.5653 0.032 Uiso calc R 1 . .
C C6 0.5834(6) 0.2829(6) 0.7102(4) 0.0268(10) Uani d . 1 . .
C C7 0.4134(6) 0.3697(6) 0.7387(4) 0.0255(10) Uani d . 1 . .
C C8 0.2894(6) 0.3844(6) 0.6435(4) 0.0271(10) Uani d . 1 . .
H H8 0.1733 0.4400 0.6615 0.033 Uiso calc R 1 . .
C C9 0.3435(6) 0.3132(6) 0.5189(4) 0.0250(10) Uani d . 1 . .
C C10 0.8610(6) 0.1808(6) 0.7939(5) 0.0328(11) Uani d . 1 . .
H H10A 0.8510 0.0663 0.7612 0.049 Uiso calc R 1 . .
H H10B 0.9205 0.1726 0.8782 0.049 Uiso calc R 1 . .
H H10C 0.9306 0.2431 0.7271 0.049 Uiso calc R 1 . .
C C11 0.2152(7) 0.5175(7) 0.8980(5) 0.0354(11) Uani d . 1 . .
H H11A 0.1882 0.6091 0.8329 0.053 Uiso calc R 1 . .
H H11B 0.2138 0.5654 0.9878 0.053 Uiso calc R 1 . .
H H11C 0.1258 0.4362 0.8971 0.053 Uiso calc R 1 . .
O O1 0.0829(5) 0.1725(4) 0.4255(3) 0.0371(8) Uani d . 1 . .
O O2 0.1341(5) 0.4480(4) 0.3321(3) 0.0358(8) Uani d . 1 . .
O O3 0.6882(4) 0.2685(4) 0.8156(3) 0.0316(8) Uani d . 1 . .
O O4 0.3860(4) 0.4328(4) 0.8638(3) 0.0320(8) Uani d . 1 . .

loop_
_atom_site_aniso_label
_atom_site_aniso_U_11
_atom_site_aniso_U_22
_atom_site_aniso_U_33
_atom_site_aniso_U_12
_atom_site_aniso_U_13
_atom_site_aniso_U_23
S1 0.0357(7) 0.0326(7) 0.0185(6) -0.0065(5) -0.0058(5) 0.0001(4)
Cl1 0.0493(8) 0.0498(8) 0.0204(6) 0.0003(6) -0.0013(5) -0.0052(5)
N1 0.039(2) 0.043(2) 0.0123(17) -0.0009(18) -0.0043(16) -0.0005(16)
C1 0.052(3) 0.068(4) 0.012(2) -0.006(3) -0.008(2) 0.002(2)
C2 0.036(3) 0.027(2) 0.020(2) -0.003(2) 0.0002(18) 0.0020(18)
C3 0.054(3) 0.036(3) 0.017(2) -0.010(2) -0.003(2) -0.0034(19)
C4 0.033(2) 0.026(2) 0.018(2) -0.0053(19) -0.0008(18) -0.0002(17)
C5 0.028(2) 0.032(2) 0.020(2) -0.0014(19) -0.0004(18) 0.0004(18)
C6 0.029(2) 0.034(2) 0.019(2) -0.0067(19) -0.0039(17) 0.0038(18)
C7 0.034(2) 0.029(2) 0.0132(19) -0.0050(19) 0.0020(17) -0.0001(16)
C8 0.030(2) 0.030(2) 0.022(2) -0.0059(19) -0.0021(18) 0.0008(18)
C9 0.029(2) 0.029(2) 0.017(2) -0.0033(19) -0.0032(17) 0.0023(17)
C10 0.034(3) 0.036(3) 0.029(2) -0.001(2) -0.011(2) 0.001(2)
C11 0.039(3) 0.042(3) 0.024(2) -0.002(2) 0.005(2) -0.006(2)
O1 0.041(2) 0.042(2) 0.0306(18) -0.0136(16) -0.0048(15) -0.0041(15)
O2 0.044(2) 0.0359(19) 0.0287(17) -0.0017(15) -0.0140(15) 0.0039(14)
O3 0.0333(18) 0.0432(19) 0.0182(15) -0.0007(15) -0.0065(13) -0.0009(13)
O4 0.0385(19) 0.0414(19) 0.0159(15) -0.0035(15) -0.0008(13) -0.0020(13)

loop_
_atom_type_symbol
_atom_type_description
_atom_type_scat_dispersion_real
_atom_type_scat_dispersion_imag
_atom_type_scat_source
C C 0.0033 0.0016 'International Tables Vol C Tables 4.2.6.8 and 6.1.1.4'
H H 0.0000 0.0000 'International Tables Vol C Tables 4.2.6.8 and 6.1.1.4'
N N 0.0061 0.0033 'International Tables Vol C Tables 4.2.6.8 and 6.1.1.4'
O O 0.0106 0.0060 'International Tables Vol C Tables 4.2.6.8 and 6.1.1.4'
S S 0.1246 0.1234 'International Tables Vol C Tables 4.2.6.8 and 6.1.1.4'
Cl Cl 0.1484 0.1585 'International Tables Vol C Tables 4.2.6.8 and 6.1.1.4'

loop_
_geom_angle_atom_site_label_1
_geom_angle_atom_site_label_2
_geom_angle_atom_site_label_3
_geom_angle_site_symmetry_1
_geom_angle_site_symmetry_3
_geom_angle
_geom_angle_publ_flag
N1 S1 C9 . . 93.3(2) ?
N1 S1 O1 . . 110.3(2) ?
N1 S1 O2 . . 109.9(2) ?
C9 S1 O1 . . 110.6(2) ?
C9 S1 O2 . . 115.1(2) ?
O1 S1 O2 . . 115.4(2) ?
S1 N1 C1 . . 117.1(3) ?
S1 N1 C2 . . 114.2(3) ?
C1 N1 C2 . . 125.1(4) ?
N1 C1 H1A . . 109.5 ?
N1 C1 H1B . . 109.5 ?
N1 C1 H1C . . 109.5 ?
H1A C1 H1B . . 109.5 ?
H1A C1 H1C . . 109.5 ?
H1B C1 H1C . . 109.5 ?
N1 C2 C3 . . 129.9(4) ?
N1 C2 C4 . . 108.7(4) ?
C3 C2 C4 . . 121.4(4) ?
Cl1 C3 C2 . . 125.2(4) ?
Cl1 C3 H3 . . 117.4 ?
C2 C3 H3 . . 117.4 ?
C2 C4 C5 . . 127.5(4) ?
C2 C4 C9 . . 113.3(4) ?
C5 C4 C9 . . 119.3(4) ?
C4 C5 H5 . . 120.9 ?
C4 C5 C6 . . 118.2(4) ?
H5 C5 C6 . . 120.9 ?
C5 C6 C7 . . 121.5(4) ?
C5 C6 O3 . . 124.1(4) ?
C7 C6 O3 . . 114.4(4) ?
C6 C7 C8 . . 120.6(4) ?
C6 C7 O4 . . 114.7(4) ?
C8 C7 O4 . . 124.7(4) ?
C7 C8 H8 . . 121.8 ?
C7 C8 C9 . . 116.3(4) ?
H8 C8 C9 . . 121.8 ?
S1 C9 C4 . . 110.2(3) ?
S1 C9 C8 . . 125.5(4) ?
C4 C9 C8 . . 124.1(4) ?
H10A C10 H10B . . 109.5 ?
H10A C10 H10C . . 109.5 ?
H10A C10 O3 . . 109.5 ?
H10B C10 H10C . . 109.5 ?
H10B C10 O3 . . 109.5 ?
H10C C10 O3 . . 109.5 ?
H11A C11 H11B . . 109.5 ?
H11A C11 H11C . . 109.5 ?
H11A C11 O4 . . 109.5 ?
H11B C11 H11C . . 109.5 ?
H11B C11 O4 . . 109.5 ?
H11C C11 O4 . . 109.5 ?
C6 O3 C10 . . 117.2(4) ?
C7 O4 C11 . . 116.7(4) ?

loop_
_geom_bond_atom_site_label_1
_geom_bond_atom_site_label_2
_geom_bond_site_symmetry_2
_geom_bond_distance
_geom_bond_publ_flag
S1 N1 . 1.661(4) ?
S1 C9 . 1.725(4) ?
S1 O1 . 1.424(4) ?
S1 O2 . 1.427(3) ?
Cl1 C3 . 1.715(5) ?
N1 C1 . 1.463(5) ?
N1 C2 . 1.387(6) ?
C1 H1A . 0.980 ?
C1 H1B . 0.980 ?
C1 H1C . 0.980 ?
C2 C3 . 1.342(7) ?
C2 C4 . 1.478(6) ?
C3 H3 . 0.950 ?
C4 C5 . 1.397(6) ?
C4 C9 . 1.365(6) ?
C5 H5 . 0.950 ?
C5 C6 . 1.377(6) ?
C6 C7 . 1.411(7) ?
C6 O3 . 1.357(5) ?
C7 C8 . 1.376(6) ?
C7 O4 . 1.352(5) ?
C8 H8 . 0.950 ?
C8 C9 . 1.398(6) ?
C10 H10A . 0.980 ?
C10 H10B . 0.980 ?
C10 H10C . 0.980 ?
C10 O3 . 1.424(6) ?
C11 H11A . 0.980 ?
C11 H11B . 0.980 ?
C11 H11C . 0.980 ?
C11 O4 . 1.420(6) ?

loop_
_geom_torsion_atom_site_label_1
_geom_torsion_atom_site_label_2
_geom_torsion_atom_site_label_3
_geom_torsion_atom_site_label_4
_geom_torsion_site_symmetry_1
_geom_torsion_site_symmetry_2
_geom_torsion_site_symmetry_3
_geom_torsion_site_symmetry_4
_geom_torsion
_geom_torsion_publ_flag
C9 S1 N1 C1 . . . . -155.2(4) ?
C9 S1 N1 C2 . . . . 4.6(4) ?
O1 S1 N1 C1 . . . . 91.4(4) ?
O1 S1 N1 C2 . . . . -108.8(3) ?
O2 S1 N1 C1 . . . . -37.0(4) ?
O2 S1 N1 C2 . . . . 122.8(3) ?
S1 N1 C2 C3 . . . . 177.8(4) ?
S1 N1 C2 C4 . . . . -1.8(5) ?
C1 N1 C2 C3 . . . . -24.3(8) ?
C1 N1 C2 C4 . . . . 156.1(5) ?
N1 C2 C3 Cl1 . . . . -2.1(7) ?
C4 C2 C3 Cl1 . . . . 177.5(3) ?
N1 C2 C4 C5 . . . . 174.9(4) ?
N1 C2 C4 C9 . . . . -2.9(5) ?
C3 C2 C4 C5 . . . . -4.8(7) ?
C3 C2 C4 C9 . . . . 177.4(4) ?
C2 C4 C5 C6 . . . . -177.8(4) ?
C9 C4 C5 C6 . . . . 0.0(6) ?
C4 C5 C6 C7 . . . . -3.1(7) ?
C4 C5 C6 O3 . . . . 176.8(4) ?
C5 C6 C7 C8 . . . . 3.9(7) ?
C5 C6 C7 O4 . . . . -176.5(4) ?
O3 C6 C7 C8 . . . . -176.0(4) ?
O3 C6 C7 O4 . . . . 3.6(6) ?
C6 C7 C8 C9 . . . . -1.5(6) ?
O4 C7 C8 C9 . . . . 178.9(4) ?
C2 C4 C9 S1 . . . . 6.2(5) ?
C2 C4 C9 C8 . . . . -179.5(4) ?
C5 C4 C9 S1 . . . . -171.9(3) ?
C5 C4 C9 C8 . . . . 2.5(7) ?
C7 C8 C9 S1 . . . . 171.8(3) ?
C7 C8 C9 C4 . . . . -1.6(7) ?
N1 S1 C9 C4 . . . . -6.2(3) ?
N1 S1 C9 C8 . . . . 179.6(4) ?
O1 S1 C9 C4 . . . . 107.0(3) ?
O1 S1 C9 C8 . . . . -67.3(4) ?
O2 S1 C9 C4 . . . . -120.0(3) ?
O2 S1 C9 C8 . . . . 65.8(4) ?
C5 C6 O3 C10 . . . . -0.5(6) ?
C7 C6 O3 C10 . . . . 179.4(4) ?
C6 C7 O4 C11 . . . . -178.5(4) ?
C8 C7 O4 C11 . . . . 1.1(6) ?

loop_
_cod_related_entry_id
_cod_related_entry_database
_cod_related_entry_code
1 ChemSpider 30656425
